data_1503018
loop_
_publ_author_name
'Chen, Wen-Bing'
'Wu, Zhi-Jun'
'Pei, Qing-Lan'
'Cun, Lin-Feng'
'Zhang, Xiao-Mei'
'Yuan, Wei-Cheng'

_publ_section_title
;
 Highly enantioselective construction of spiro[4H-pyran-3,3'-oxindoles]
 through a domino Knoevenagel/Michael/cyclization sequence catalyzed by
 cupreine.
;
_journal_issue 14
_journal_name_full 'Organic letters'
_journal_page_first 3132
_journal_page_last 3135
_journal_paper_doi 10.1021/ol1009224
_journal_volume 12
_journal_year 2010
_chemical_absolute_configuration ad
_chemical_formula_sum 'C18 H16 Br N3 O4'
_chemical_formula_weight 418.25
_chemical_name_systematic
;
 ?
;
_space_group_IT_number 19
_symmetry_cell_setting orthorhombic
_symmetry_space_group_name_Hall 'P 2ac 2ab'
_symmetry_space_group_name_H-M 'P 21 21 21'
_atom_sites_solution_hydrogens geom
_atom_sites_solution_primary direct
_atom_sites_solution_secondary difmap
_audit_creation_method SHELXL-97
_cell_angle_alpha 90.00
_cell_angle_beta 90.00
_cell_angle_gamma 90.00
_cell_formula_units_Z 4
_cell_length_a 9.1592(3)
_cell_length_b 11.2121(3)
_cell_length_c 17.3903(4)
_cell_measurement_reflns_used 10473
_cell_measurement_temperature 291(2)
_cell_measurement_theta_max 29.0609
_cell_measurement_theta_min 2.9568
_cell_volume 1785.88(9)
_computing_cell_refinement 'CrysAlisPro (Oxford Diffraction Ltd.)'
_computing_data_collection 'CrysAlisPro (Oxford Diffraction Ltd.)'
_computing_data_reduction 'CrysAlisPro (Oxford Diffraction Ltd.)'
_computing_molecular_graphics 'Ortep-3 (L. J. Farrugia, 2001)'
_computing_publication_material SHELXL-97
_computing_structure_refinement 'SHELXL-97 (Sheldrick, 1997)'
_computing_structure_solution 'SHELXS-97 (Sheldrick, 1997)'
_diffrn_ambient_temperature 291(2)
_diffrn_detector_area_resol_mean 15.9149
_diffrn_measured_fraction_theta_full 0.998
_diffrn_measured_fraction_theta_max 0.998
_diffrn_measurement_device_type 'Gemini S Ultra, Oxford Diffraction'
_diffrn_measurement_method '\w scans'
_diffrn_radiation_monochromator graphite
_diffrn_radiation_source 'Enhance (Mo) X-ray Source'
_diffrn_radiation_type MoK\a
_diffrn_radiation_wavelength 0.71073
_diffrn_reflns_av_R_equivalents 0.0378
_diffrn_reflns_av_sigmaI/netI 0.0505
_diffrn_reflns_limit_h_max 11
_diffrn_reflns_limit_h_min -11
_diffrn_reflns_limit_k_max 14
_diffrn_reflns_limit_k_min -14
_diffrn_reflns_limit_l_max 22
_diffrn_reflns_limit_l_min -22
_diffrn_reflns_number 26559
_diffrn_reflns_theta_full 27.48
_diffrn_reflns_theta_max 27.48
_diffrn_reflns_theta_min 2.96
_exptl_absorpt_coefficient_mu 2.331
_exptl_absorpt_correction_T_max 0.4875
_exptl_absorpt_correction_T_min 0.4558
_exptl_absorpt_correction_type multi-scan
_exptl_absorpt_process_details
;
CrysAlisPro, Oxford Diffraction Ltd.,
Version 1.171.33.52 (release 06-11-2009 CrysAlis171 .NET)
(compiled Nov  6 2009,16:24:50)
Empirical absorption correction using spherical harmonics,
 implemented in SCALE3 ABSPACK scaling algorithm.
;
_exptl_crystal_colour colorless
_exptl_crystal_density_diffrn 1.556
_exptl_crystal_density_method 'not measured'
_exptl_crystal_description block
_exptl_crystal_F_000 848
_exptl_crystal_size_max 0.40
_exptl_crystal_size_mid 0.40
_exptl_crystal_size_min 0.36
_refine_diff_density_max 0.352
_refine_diff_density_min -0.354
_refine_diff_density_rms 0.039
_refine_ls_abs_structure_details 'Flack H D (1983), Acta Cryst. A39, 876-881'
_refine_ls_abs_structure_Flack -0.009(6)
_refine_ls_extinction_method none
_refine_ls_goodness_of_fit_ref 1.001
_refine_ls_hydrogen_treatment constr
_refine_ls_matrix_type full
_refine_ls_number_parameters 238
_refine_ls_number_reflns 4078
_refine_ls_number_restraints 4
_refine_ls_restrained_S_all 1.004
_refine_ls_R_factor_all 0.0534
_refine_ls_R_factor_gt 0.0283
_refine_ls_shift/su_max 0.001
_refine_ls_shift/su_mean 0.000
_refine_ls_structure_factor_coef Fsqd
_refine_ls_weighting_details 'calc w=1/[\s^2^(Fo^2^)+(0.0215P)^2^+0.0000P] where P=(Fo^2^+2Fc^2^)/3'
_refine_ls_weighting_scheme calc
_refine_ls_wR_factor_gt 0.0497
_refine_ls_wR_factor_ref 0.0513
_reflns_number_gt 2637
_reflns_number_total 4078
_reflns_threshold_expression >2sigma(I)
_cod_data_source_file ol1009224_si_002.cif
_cod_data_source_block ywc20100106-1
_cod_database_code 1503018

loop_
_symmetry_equiv_pos_as_xyz
'x, y, z'
'-x+1/2, -y, z+1/2'
'x+1/2, -y+1/2, -z'
'-x, y+1/2, -z+1/2'

loop_
_atom_site_label
_atom_site_type_symbol
_atom_site_fract_x
_atom_site_fract_y
_atom_site_fract_z
_atom_site_U_iso_or_equiv
_atom_site_adp_type
_atom_site_occupancy
_atom_site_symmetry_multiplicity
_atom_site_calc_flag
_atom_site_refinement_flags
Br1 Br 0.11431(4) 0.19565(3) 0.049591(14) 0.06969(11) Uani 1 1 d .
O4 O -0.09937(16) 0.14861(11) 0.44904(8) 0.0410(3) Uani 1 1 d .
O2 O 0.13101(16) 0.44392(12) 0.46077(8) 0.0411(4) Uani 1 1 d .
N1 N 0.19192(18) 0.49073(16) 0.33582(10) 0.0389(4) Uani 1 1 d U
C1 C 0.1482(2) 0.2916(2) 0.13823(11) 0.0398(5) Uani 1 1 d .
O3 O 0.36774(17) 0.26183(14) 0.37175(9) 0.0526(4) Uani 1 1 d .
C7 C 0.07392(19) 0.30489(19) 0.35478(10) 0.0288(5) Uani 1 1 d .
N3 N -0.31184(19) 0.22381(16) 0.41390(10) 0.0419(5) Uani 1 1 d .
H3A H -0.3693 0.2700 0.3886 0.050 Uiso 1 1 calc R
H3B H -0.3474 0.1717 0.4450 0.050 Uiso 1 1 calc R
C5 C 0.1215(2) 0.32166(17) 0.27157(10) 0.0308(5) Uani 1 1 d .
C4 C 0.1878(2) 0.4324(2) 0.26368(12) 0.0344(5) Uani 1 1 d .
C6 C 0.1004(2) 0.24910(18) 0.20890(11) 0.0362(5) Uani 1 1 d .
H6 H 0.0561 0.1748 0.2136 0.043 Uiso 1 1 calc R
C11 C 0.1319(2) 0.19361(19) 0.39412(10) 0.0316(5) Uani 1 1 d .
C2 C 0.2168(2) 0.3999(2) 0.13035(13) 0.0466(6) Uani 1 1 d .
H2 H 0.2488 0.4248 0.0822 0.056 Uiso 1 1 calc R
C12 C 0.2916(2) 0.1749(2) 0.38542(12) 0.0367(6) Uani 1 1 d .
C8 C 0.1366(2) 0.41874(18) 0.39246(12) 0.0324(5) Uani 1 1 d .
C17 C -0.0911(2) 0.30731(19) 0.35993(10) 0.0317(4) Uani 1 1 d U
O1 O 0.4112(2) 0.58564(16) 0.33832(13) 0.0834(6) Uani 1 1 d .
N2 N -0.2316(3) 0.4609(2) 0.27994(16) 0.0841(8) Uani 1 1 d .
C16 C -0.1678(2) 0.23293(19) 0.40499(11) 0.0314(5) Uani 1 1 d U
C13 C 0.3614(3) 0.0537(2) 0.38995(14) 0.0529(7) Uani 1 1 d .
H13A H 0.4352 0.0469 0.3510 0.079 Uiso 1 1 calc R
H13B H 0.2885 -0.0066 0.3820 0.079 Uiso 1 1 calc R
H13C H 0.4051 0.0433 0.4397 0.079 Uiso 1 1 calc R
C14 C 0.0474(2) 0.12666(18) 0.43935(12) 0.0325(5) Uani 1 1 d .
C3 C 0.2386(3) 0.4720(2) 0.19383(14) 0.0424(6) Uani 1 1 d .
H3 H 0.2861 0.5449 0.1894 0.051 Uiso 1 1 calc R
C15 C 0.0848(3) 0.02251(19) 0.48969(15) 0.0515(7) Uani 1 1 d .
H15A H 0.0743 -0.0501 0.4609 0.077 Uiso 1 1 calc R
H15B H 0.0203 0.0210 0.5332 0.077 Uiso 1 1 calc R
H15C H 0.1838 0.0299 0.5072 0.077 Uiso 1 1 calc R
C9 C 0.2636(3) 0.6039(2) 0.34808(16) 0.0536(7) Uani 1 1 d U
H9A H 0.2284 0.6625 0.3115 0.064 Uiso 1 1 calc R
H9B H 0.2439 0.6329 0.3996 0.064 Uiso 1 1 calc R
C18 C -0.1694(2) 0.3930(2) 0.31567(14) 0.0453(6) Uani 1 1 d U
C10 C 0.4898(3) 0.6929(3) 0.3300(2) 0.1045(11) Uani 1 1 d .
H10A H 0.4452 0.7408 0.2907 0.157 Uiso 1 1 calc R
H10B H 0.5888 0.6753 0.3158 0.157 Uiso 1 1 calc R
H10C H 0.4890 0.7357 0.3778 0.157 Uiso 1 1 calc R

loop_
_atom_site_aniso_label
_atom_site_aniso_U_11
_atom_site_aniso_U_22
_atom_site_aniso_U_33
_atom_site_aniso_U_23
_atom_site_aniso_U_13
_atom_site_aniso_U_12
Br1 0.0959(2) 0.07077(18) 0.04237(13) -0.01413(14) 0.00169(16) 0.01093(18)
O4 0.0341(9) 0.0433(8) 0.0456(8) 0.0151(8) 0.0048(8) -0.0012(8)
O2 0.0468(10) 0.0415(8) 0.0349(9) 0.0004(7) -0.0063(8) -0.0005(8)
N1 0.0411(12) 0.0357(10) 0.0400(11) 0.0052(9) -0.0029(9) -0.0099(8)
C1 0.0436(14) 0.0401(14) 0.0359(12) -0.0008(11) 0.0021(11) 0.0106(13)
O3 0.0272(9) 0.0515(11) 0.0792(12) 0.0132(8) -0.0009(9) -0.0031(9)
C7 0.0284(12) 0.0283(11) 0.0298(10) 0.0037(10) -0.0005(9) -0.0004(11)
N3 0.0259(10) 0.0493(13) 0.0505(11) 0.0099(9) 0.0062(9) 0.0013(9)
C5 0.0227(11) 0.0331(13) 0.0368(11) 0.0052(10) 0.0024(10) -0.0022(12)
C4 0.0335(14) 0.0383(13) 0.0314(12) 0.0071(11) -0.0044(10) -0.0013(11)
C6 0.0316(13) 0.0358(12) 0.0414(13) 0.0017(10) -0.0011(11) 0.0024(11)
C11 0.0297(12) 0.0317(11) 0.0334(10) 0.0006(11) -0.0052(10) 0.0030(12)
C2 0.0468(15) 0.0580(18) 0.0350(13) 0.0128(13) 0.0053(11) 0.0068(14)
C12 0.0271(13) 0.0438(16) 0.0392(13) -0.0016(11) -0.0069(10) 0.0033(12)
C8 0.0259(13) 0.0335(12) 0.0379(12) 0.0053(11) -0.0045(10) 0.0003(12)
C17 0.0284(12) 0.0321(11) 0.0346(10) 0.0010(8) -0.0013(9) -0.0009(10)
O1 0.0492(13) 0.0692(13) 0.1318(18) 0.0088(12) -0.0181(12) -0.0177(11)
N2 0.0588(17) 0.084(2) 0.109(2) 0.0440(17) -0.0144(15) 0.0137(15)
C16 0.0277(14) 0.0355(12) 0.0309(11) -0.0025(8) 0.0009(9) 0.0008(9)
C13 0.0410(16) 0.0457(15) 0.0721(17) 0.0006(12) -0.0033(13) 0.0132(13)
C14 0.0257(13) 0.0354(13) 0.0363(13) 0.0003(11) -0.0044(10) 0.0020(10)
C3 0.0411(15) 0.0399(15) 0.0462(14) 0.0130(13) -0.0006(12) -0.0101(12)
C15 0.0490(17) 0.0433(14) 0.0622(15) 0.0176(13) -0.0063(13) 0.0011(12)
C9 0.0463(17) 0.0457(14) 0.0688(17) 0.0029(14) -0.0084(13) -0.0154(12)
C18 0.0310(15) 0.0476(15) 0.0573(16) 0.0157(10) -0.0028(11) -0.0005(11)
C10 0.073(2) 0.121(3) 0.119(3) -0.007(3) 0.018(2) -0.058(2)

loop_
_atom_type_symbol
_atom_type_description
_atom_type_scat_dispersion_real
_atom_type_scat_dispersion_imag
_atom_type_scat_source
C C 0.0033 0.0016 'International Tables Vol C Tables 4.2.6.8 and 6.1.1.4'
H H 0.0000 0.0000 'International Tables Vol C Tables 4.2.6.8 and 6.1.1.4'
N N 0.0061 0.0033 'International Tables Vol C Tables 4.2.6.8 and 6.1.1.4'
O O 0.0106 0.0060 'International Tables Vol C Tables 4.2.6.8 and 6.1.1.4'
Br Br -0.2901 2.4595 'International Tables Vol C Tables 4.2.6.8 and 6.1.1.4'

loop_
_geom_angle_atom_site_label_1
_geom_angle_atom_site_label_2
_geom_angle_atom_site_label_3
_geom_angle
C16 O4 C14 120.13(16)
C8 N1 C4 110.79(17)
C8 N1 C9 125.40(19)
C4 N1 C9 123.30(19)
C2 C1 C6 122.4(2)
C2 C1 Br1 119.53(17)
C6 C1 Br1 118.07(17)
C17 C7 C11 109.70(17)
C17 C7 C5 109.86(15)
C11 C7 C5 115.43(16)
C17 C7 C8 109.31(17)
C11 C7 C8 110.96(14)
C5 C7 C8 101.22(15)
C16 N3 H3A 120.0
C16 N3 H3B 120.0
H3A N3 H3B 120.0
C6 C5 C4 120.84(18)
C6 C5 C7 129.81(18)
C4 C5 C7 109.23(17)
C3 C4 C5 121.6(2)
C3 C4 N1 128.7(2)
C5 C4 N1 109.71(18)
C5 C6 C1 117.01(19)
C5 C6 H6 121.5
C1 C6 H6 121.5
C14 C11 C12 123.47(19)
C14 C11 C7 121.66(18)
C12 C11 C7 114.49(18)
C1 C2 C3 120.2(2)
C1 C2 H2 119.9
C3 C2 H2 119.9
O3 C12 C11 117.97(19)
O3 C12 C13 119.25(19)
C11 C12 C13 122.7(2)
O2 C8 N1 125.31(19)
O2 C8 C7 125.98(18)
N1 C8 C7 108.60(17)
C16 C17 C18 118.06(18)
C16 C17 C7 123.08(18)
C18 C17 C7 118.85(18)
C9 O1 C10 112.8(2)
N3 C16 C17 129.3(2)
N3 C16 O4 109.59(17)
C17 C16 O4 121.05(18)
C12 C13 H13A 109.5
C12 C13 H13B 109.5
H13A C13 H13B 109.5
C12 C13 H13C 109.5
H13A C13 H13C 109.5
H13B C13 H13C 109.5
C11 C14 O4 122.52(18)
C11 C14 C15 130.54(19)
O4 C14 C15 106.90(18)
C4 C3 C2 118.0(2)
C4 C3 H3 121.0
C2 C3 H3 121.0
C14 C15 H15A 109.5
C14 C15 H15B 109.5
H15A C15 H15B 109.5
C14 C15 H15C 109.5
H15A C15 H15C 109.5
H15B C15 H15C 109.5
O1 C9 N1 107.3(2)
O1 C9 H9A 110.3
N1 C9 H9A 110.3
O1 C9 H9B 110.3
N1 C9 H9B 110.3
H9A C9 H9B 108.5
N2 C18 C17 179.5(3)
O1 C10 H10A 109.5
O1 C10 H10B 109.5
H10A C10 H10B 109.5
O1 C10 H10C 109.5
H10A C10 H10C 109.5
H10B C10 H10C 109.5

loop_
_geom_bond_atom_site_label_1
_geom_bond_atom_site_label_2
_geom_bond_distance
Br1 C1 1.905(2)
O4 C16 1.369(2)
O4 C14 1.377(2)
O2 C8 1.222(2)
N1 C8 1.371(3)
N1 C4 1.415(3)
N1 C9 1.445(3)
C1 C2 1.374(3)
C1 C6 1.389(3)
O3 C12 1.222(2)
C7 C17 1.514(3)
C7 C11 1.519(3)
C7 C5 1.523(3)
C7 C8 1.545(3)
N3 C16 1.332(2)
N3 H3A 0.8600
N3 H3B 0.8600
C5 C6 1.374(3)
C5 C4 1.389(3)
C4 C3 1.374(3)
C6 H6 0.9300
C11 C14 1.334(3)
C11 C12 1.486(3)
C2 C3 1.382(3)
C2 H2 0.9300
C12 C13 1.504(3)
C17 C16 1.343(3)
C17 C18 1.425(3)
O1 C9 1.378(3)
O1 C10 1.409(3)
N2 C18 1.136(3)
C13 H13A 0.9600
C13 H13B 0.9600
C13 H13C 0.9600
C14 C15 1.499(3)
C3 H3 0.9300
C15 H15A 0.9600
C15 H15B 0.9600
C15 H15C 0.9600
C9 H9A 0.9700
C9 H9B 0.9700
C10 H10A 0.9600
C10 H10B 0.9600
C10 H10C 0.9600

loop_
_geom_torsion_atom_site_label_1
_geom_torsion_atom_site_label_2
_geom_torsion_atom_site_label_3
_geom_torsion_atom_site_label_4
_geom_torsion
C17 C7 C5 C6 -65.4(3)
C11 C7 C5 C6 59.2(3)
C8 C7 C5 C6 179.1(2)
C17 C7 C5 C4 110.71(19)
C11 C7 C5 C4 -124.64(19)
C8 C7 C5 C4 -4.8(2)
C6 C5 C4 C3 -2.1(3)
C7 C5 C4 C3 -178.6(2)
C6 C5 C4 N1 177.99(18)
C7 C5 C4 N1 1.5(2)
C8 N1 C4 C3 -176.9(2)
C9 N1 C4 C3 -4.7(4)
C8 N1 C4 C5 3.1(2)
C9 N1 C4 C5 175.3(2)
C4 C5 C6 C1 0.0(3)
C7 C5 C6 C1 175.8(2)
C2 C1 C6 C5 1.5(3)
Br1 C1 C6 C5 -177.83(14)
C17 C7 C11 C14 -13.1(2)
C5 C7 C11 C14 -137.87(19)
C8 C7 C11 C14 107.8(2)
C17 C7 C11 C12 173.73(16)
C5 C7 C11 C12 49.0(2)
C8 C7 C11 C12 -65.4(2)
C6 C1 C2 C3 -1.1(3)
Br1 C1 C2 C3 178.24(17)
C14 C11 C12 O3 -149.6(2)
C7 C11 C12 O3 23.3(3)
C14 C11 C12 C13 32.6(3)
C7 C11 C12 C13 -154.41(19)
C4 N1 C8 O2 177.4(2)
C9 N1 C8 O2 5.4(3)
C4 N1 C8 C7 -6.2(2)
C9 N1 C8 C7 -178.21(19)
C17 C7 C8 O2 67.1(2)
C11 C7 C8 O2 -54.1(3)
C5 C7 C8 O2 -177.1(2)
C17 C7 C8 N1 -109.29(18)
C11 C7 C8 N1 129.59(18)
C5 C7 C8 N1 6.6(2)
C11 C7 C17 C16 11.2(3)
C5 C7 C17 C16 139.1(2)
C8 C7 C17 C16 -110.7(2)
C11 C7 C17 C18 -169.46(18)
C5 C7 C17 C18 -41.6(3)
C8 C7 C17 C18 68.7(2)
C18 C17 C16 N3 2.0(3)
C7 C17 C16 N3 -178.60(19)
C18 C17 C16 O4 -179.93(18)
C7 C17 C16 O4 -0.6(3)
C14 O4 C16 N3 168.68(17)
C14 O4 C16 C17 -9.7(3)
C12 C11 C14 O4 177.25(19)
C7 C11 C14 O4 4.8(3)
C12 C11 C14 C15 -0.2(3)
C7 C11 C14 C15 -172.7(2)
C16 O4 C14 C11 7.6(3)
C16 O4 C14 C15 -174.38(16)
C5 C4 C3 C2 2.5(3)
N1 C4 C3 C2 -177.6(2)
C1 C2 C3 C4 -0.9(4)
C10 O1 C9 N1 165.3(2)
C8 N1 C9 O1 104.2(3)
C4 N1 C9 O1 -66.8(3)
C16 C17 C18 N2 -106(36)
C7 C17 C18 N2 75(36)
